data_4332105
loop_
_publ_author_name
'Seidel, Wolfram W.'
'Ibarra Arias, Maria D.'
'Schaffrath, Markus'
'Jahnke, Mareike C.'
'Hepp, Alexander'
'Pape, Tania'

_publ_section_title
;
 Molybdenum and Tungsten \h2-Alkyne-1-thio Complexes Acting as Sulfur
 Donors in Homoleptic Werner Type Complexes with Nickel(II) and
 Palladium(II)
;
_journal_issue 12
_journal_name_full 'Inorganic Chemistry'
_journal_page_first 4791
_journal_page_last 4800
_journal_paper_doi 10.1021/ic052178y
_journal_volume 45
_journal_year 2006
_chemical_formula_sum 'C33 H36 B F6 N6 O2 P S2 W'
_chemical_formula_weight 952.43
_chemical_name_systematic
; 
 ? 
;
_space_group_IT_number 148
_symmetry_cell_setting hexagonal
_symmetry_space_group_name_Hall '-R 3'
_symmetry_space_group_name_H-M 'R -3 :H'
_atom_sites_solution_hydrogens geom
_atom_sites_solution_primary direct
_atom_sites_solution_secondary difmap
_audit_creation_method SHELXL-97
_cell_angle_alpha 90.00
_cell_angle_beta 90.00
_cell_angle_gamma 120.00
_cell_formula_units_Z 18
_cell_length_a 21.64(2)
_cell_length_b 21.64(2)
_cell_length_c 46.42(6)
_cell_measurement_reflns_used 900
_cell_measurement_temperature 153(2)
_cell_measurement_theta_max 22.5
_cell_measurement_theta_min 1
_cell_volume 18826(3)
_computing_cell_refinement 'SAINT (Bruker AXS, 2000)'
_computing_data_collection 'SMART (Bruker AXS, 2000)'
_computing_data_reduction 'SAINT,SADABS (Bruker AXS, 2000)'
_computing_molecular_graphics
;
ORTEP3,L.J. Farrugia, J. Appl. Cryst. (1997) 30, 565
;
_computing_structure_refinement 'SHELXL-97 (Sheldrick, 1997)'
_computing_structure_solution 'SHELXS-97 (Sheldrick, 1990)'
_diffrn_ambient_temperature 153(1)
_diffrn_detector_area_resol_mean 80
_diffrn_measured_fraction_theta_full 0.982
_diffrn_measured_fraction_theta_max 0.982
_diffrn_measurement_device_type 'CCD area detector'
_diffrn_measurement_method 'Omega and PSI scans'
_diffrn_radiation_monochromator graphite
_diffrn_radiation_source 'rotating anode'
_diffrn_radiation_type MoK\a
_diffrn_radiation_wavelength 0.71073
_diffrn_reflns_av_R_equivalents 0.1254
_diffrn_reflns_av_sigmaI/netI 0.0674
_diffrn_reflns_limit_h_max 23
_diffrn_reflns_limit_h_min -23
_diffrn_reflns_limit_k_max 23
_diffrn_reflns_limit_k_min -23
_diffrn_reflns_limit_l_max 50
_diffrn_reflns_limit_l_min -49
_diffrn_reflns_number 38137
_diffrn_reflns_theta_full 22.62
_diffrn_reflns_theta_max 22.62
_diffrn_reflns_theta_min 1.88
_exptl_absorpt_coefficient_mu 2.962
_exptl_absorpt_correction_T_max 0.7365
_exptl_absorpt_correction_T_min 0.5131
_exptl_absorpt_correction_type multi-scan
_exptl_absorpt_process_details
; 
 Corrections were done with the SADABS program, utilizing the none merged
 raw data obtained from the integration process. Integration and final cell
 refinement were done with SAINT.

 SADABS reports ratio of Tmin/Tmax =  0.089096 

;
_exptl_crystal_colour Green
_exptl_crystal_density_diffrn 1.512
_exptl_crystal_density_method 'not measured'
_exptl_crystal_description Prism
_exptl_crystal_F_000 8496
_exptl_crystal_size_max 0.26
_exptl_crystal_size_mid 0.17
_exptl_crystal_size_min 0.11
_refine_diff_density_max 2.064
_refine_diff_density_min -0.628
_refine_diff_density_rms 0.140
_refine_ls_extinction_method none
_refine_ls_goodness_of_fit_ref 0.997
_refine_ls_hydrogen_treatment noref
_refine_ls_matrix_type full
_refine_ls_number_parameters 448
_refine_ls_number_reflns 5477
_refine_ls_number_restraints 0
_refine_ls_restrained_S_all 0.997
_refine_ls_R_factor_all 0.0772
_refine_ls_R_factor_gt 0.0546
_refine_ls_shift/su_max 0.001
_refine_ls_shift/su_mean 0.000
_refine_ls_structure_factor_coef Fsqd
_refine_ls_weighting_details 'calc w=1/[\s^2^(Fo^2^)+(0.1100P)^2^+0.0000P] where P=(Fo^2^+2Fc^2^)/3'
_refine_ls_weighting_scheme calc
_refine_ls_wR_factor_gt 0.1556
_refine_ls_wR_factor_ref 0.1680
_reflns_number_gt 4006
_reflns_number_total 5477
_reflns_threshold_expression >2sigma(I)
_cod_data_source_file ic052178ysup1.cif
_cod_data_source_block sad
_cod_depositor_comments
;
The following automatic conversions were performed:

'_symmetry_cell_setting' value 'Hexagonal' changed to 'hexagonal'
according to /home/saulius/struct/CIF-dictionaries/cif_core.dic
dictionary named 'cif_core.dic' version 2.4.2 from 2011-04-26.

Automatic conversion script
Id: cif_fix_values 1891 2012-01-12 08:04:46Z andrius 
;
_cod_original_cell_volume 18825(34)
_cod_original_sg_symbol_H-M 'R -3'
_cod_database_code 4332105

loop_
_symmetry_equiv_pos_as_xyz
'x, y, z'
'-y, x-y, z'
'-x+y, -x, z'
'x+2/3, y+1/3, z+1/3'
'-y+2/3, x-y+1/3, z+1/3'
'-x+y+2/3, -x+1/3, z+1/3'
'x+1/3, y+2/3, z+2/3'
'-y+1/3, x-y+2/3, z+2/3'
'-x+y+1/3, -x+2/3, z+2/3'
'-x, -y, -z'
'y, -x+y, -z'
'x-y, x, -z'
'-x+2/3, -y+1/3, -z+1/3'
'y+2/3, -x+y+1/3, -z+1/3'
'x-y+2/3, x+1/3, -z+1/3'
'-x+1/3, -y+2/3, -z+2/3'
'y+1/3, -x+y+2/3, -z+2/3'
'x-y+1/3, x+2/3, -z+2/3'

loop_
_atom_site_label
_atom_site_type_symbol
_atom_site_fract_x
_atom_site_fract_y
_atom_site_fract_z
_atom_site_U_iso_or_equiv
_atom_site_adp_type
_atom_site_occupancy
_atom_site_symmetry_multiplicity
_atom_site_calc_flag
_atom_site_refinement_flags
P40 P 0.4857(8) 0.8009(8) 0.1313(3) 0.085(4) Uiso 0.17 1 d PG
F40 F 0.5231(13) 0.8814(8) 0.1348(5) 0.085(4) Uiso 0.17 1 d PG
F41 F 0.4487(12) 0.7167(8) 0.1267(5) 0.085(4) Uiso 0.17 1 d PG
F42 F 0.4506(13) 0.7953(14) 0.1609(4) 0.085(4) Uiso 0.17 1 d PG
F43 F 0.5214(13) 0.8056(14) 0.1015(4) 0.085(4) Uiso 0.17 1 d PG
F44 F 0.4181(10) 0.7946(14) 0.1175(5) 0.085(4) Uiso 0.17 1 d PG
F45 F 0.5455(11) 0.7961(13) 0.1468(5) 0.085(4) Uiso 0.17 1 d PG
B B 0.3609(6) 0.0394(6) 0.0375(3) 0.049(3) Uani 1 1 d .
H0 H 0.3517 0.0267 0.0166 0.058 Uiso 1 1 calc R
C1 C 0.4452(5) 0.0892(6) 0.1435(2) 0.048(3) Uani 1 1 d .
C2 C 0.4832(6) 0.0915(6) 0.1210(2) 0.057(3) Uani 1 1 d .
C3 C 0.5605(7) 0.0784(8) 0.0742(2) 0.078(4) Uani 1 1 d .
H3A H 0.5147 0.0363 0.0684 0.101 Uiso 1 1 calc .
H3B H 0.5668 0.1204 0.0632 0.101 Uiso 1 1 calc .
C4 C 0.6225(6) 0.0654(6) 0.0686(2) 0.052(3) Uani 1 1 d .
C5 C 0.6188(7) 0.0006(6) 0.0759(3) 0.075(4) Uani 1 1 d .
H5 H 0.5755 -0.0378 0.0831 0.098 Uiso 1 1 calc .
C6 C 0.6784(9) -0.0079(7) 0.0726(3) 0.084(4) Uani 1 1 d .
H6 H 0.6754 -0.0517 0.0780 0.109 Uiso 1 1 calc .
C7 C 0.7395(7) 0.0445(8) 0.0619(3) 0.076(4) Uani 1 1 d .
H7 H 0.7798 0.0385 0.0595 0.098 Uiso 1 1 calc .
C8 C 0.7427(6) 0.1094(8) 0.0541(3) 0.080(4) Uani 1 1 d .
H8 H 0.7852 0.1467 0.0458 0.104 Uiso 1 1 calc .
C9 C 0.6869(6) 0.1192(6) 0.0582(2) 0.055(3) Uani 1 1 d .
H9 H 0.6918 0.1643 0.0539 0.071 Uiso 1 1 calc .
C10 C 0.5344(6) 0.0982(8) 0.1877(3) 0.085(4) Uani 1 1 d .
H10A H 0.5428 0.0661 0.1752 0.110 Uiso 1 1 calc .
H10B H 0.5722 0.1479 0.1839 0.110 Uiso 1 1 calc .
C11 C 0.5363 0.0799 0.2188 0.091 Uani 1 1 d .
C12 C 0.5151 0.0098 0.2262 0.099 Uani 1 1 d .
H12 H 0.5015 -0.0252 0.2116 0.129 Uiso 1 1 calc .
C13 C 0.5135(12) -0.0090(15) 0.2542(4) 0.143(9) Uani 1 1 d .
H13 H 0.4966 -0.0577 0.2588 0.186 Uiso 1 1 calc .
C14 C 0.5339(11) 0.0364(16) 0.2741(6) 0.134(10) Uani 1 1 d .
H14 H 0.5348 0.0206 0.2931 0.174 Uiso 1 1 calc .
C15 C 0.5559(9) 0.1098(19) 0.2700(4) 0.173(13) Uani 1 1 d .
H15 H 0.5689 0.1414 0.2860 0.225 Uiso 1 1 calc .
C16 C 0.5581(7) 0.1361(10) 0.2395(3) 0.108(6) Uani 1 1 d .
H16 H 0.5722 0.1841 0.2347 0.140 Uiso 1 1 calc .
C20 C 0.4787(5) 0.1564(6) 0.0215(2) 0.054(3) Uani 1 1 d .
C21 C 0.5281(5) 0.2145(6) 0.0365(3) 0.064(3) Uani 1 1 d .
H21 H 0.5684 0.2549 0.0284 0.083 Uiso 1 1 calc .
C22 C 0.5103(5) 0.2050(5) 0.0648(2) 0.050(3) Uani 1 1 d .
C23 C 0.5474(6) 0.2554(6) 0.0891(2) 0.063(3) Uani 1 1 d .
H23A H 0.5213 0.2348 0.1070 0.082 Uiso 1 1 calc .
H23B H 0.5491 0.3008 0.0853 0.082 Uiso 1 1 calc .
H23C H 0.5961 0.2636 0.0908 0.082 Uiso 1 1 calc .
C24 C 0.4721(6) 0.1410(7) -0.0106(3) 0.075(4) Uani 1 1 d .
H24A H 0.5124 0.1803 -0.0207 0.097 Uiso 1 1 calc .
H24B H 0.4274 0.1363 -0.0177 0.097 Uiso 1 1 calc .
H24C H 0.4724 0.0965 -0.0141 0.097 Uiso 1 1 calc .
C25 C 0.2426(5) 0.0460(5) 0.0361(2) 0.050(3) Uani 1 1 d .
C26 C 0.2054(5) 0.0620(6) 0.0565(3) 0.060(3) Uani 1 1 d .
H26 H 0.1636 0.0648 0.0530 0.078 Uiso 1 1 calc .
C27 C 0.2401(5) 0.0731(6) 0.0825(2) 0.054(3) Uani 1 1 d .
C28 C 0.2187(6) 0.0919(7) 0.1109(3) 0.073(4) Uani 1 1 d .
H28A H 0.2531 0.0975 0.1258 0.095 Uiso 1 1 calc .
H28B H 0.1710 0.0536 0.1164 0.095 Uiso 1 1 calc .
H28C H 0.2181 0.1366 0.1087 0.095 Uiso 1 1 calc .
C29 C 0.2248(6) 0.0259(7) 0.0051(2) 0.072(4) Uani 1 1 d .
H29A H 0.1820 0.0281 0.0000 0.093 Uiso 1 1 calc .
H29B H 0.2158 -0.0227 0.0021 0.093 Uiso 1 1 calc .
H29C H 0.2648 0.0592 -0.0070 0.093 Uiso 1 1 calc .
C30 C 0.3674(6) -0.0791(6) 0.0448(3) 0.064(3) Uani 1 1 d .
C31 C 0.3733(7) -0.1136(7) 0.0692(3) 0.078(4) Uani 1 1 d .
H31 H 0.3745 -0.1569 0.0693 0.101 Uiso 1 1 calc .
C32 C 0.3771(7) -0.0734(6) 0.0931(3) 0.067(3) Uani 1 1 d .
C33 C 0.3813(8) -0.0883(8) 0.1242(3) 0.091(4) Uani 1 1 d .
H33A H 0.3829 -0.0498 0.1359 0.119 Uiso 1 1 calc .
H33B H 0.4245 -0.0911 0.1276 0.119 Uiso 1 1 calc .
H33C H 0.3393 -0.1337 0.1295 0.119 Uiso 1 1 calc .
C34 C 0.3606(7) -0.1002(7) 0.0139(3) 0.078(4) Uani 1 1 d .
H34A H 0.3581 -0.1466 0.0124 0.101 Uiso 1 1 calc .
H34B H 0.4022 -0.0643 0.0032 0.101 Uiso 1 1 calc .
H34C H 0.3171 -0.1037 0.0059 0.101 Uiso 1 1 calc .
C40 C 0.3122(6) 0.0232(7) 0.1365(3) 0.063(3) Uani 1 1 d .
C41 C 0.3918(5) 0.1705(7) 0.1236(3) 0.066(3) Uani 1 1 d .
F10 F 0.0546(5) 0.0630(5) 0.0189(2) 0.146(4) Uani 1 1 d .
F20 F 0.6006(6) 0.2743(6) 0.9447(2) 0.170(5) Uani 1 1 d .
F21 F 0.6101(4) 0.3411(5) 0.9826(2) 0.119(3) Uani 1 1 d .
F30 F 0.6315(10) 0.3609(12) 0.1502(3) 0.303(12) Uani 1 1 d .
F31 F 0.6975(10) 0.2967(10) 0.1853(4) 0.278(9) Uani 1 1 d .
N1 N 0.4496(4) 0.1399(4) 0.06798(19) 0.047(2) Uani 1 1 d .
N2 N 0.4316(4) 0.1112(4) 0.04100(18) 0.049(2) Uani 1 1 d .
N3 N 0.2981(4) 0.0658(4) 0.07854(18) 0.051(2) Uani 1 1 d .
N4 N 0.2991(4) 0.0485(4) 0.05036(18) 0.046(2) Uani 1 1 d .
N5 N 0.3716(5) -0.0157(5) 0.08394(19) 0.054(2) Uani 1 1 d .
N6 N 0.3656(4) -0.0199(4) 0.05388(18) 0.048(2) Uani 1 1 d .
O40 O 0.2717(5) -0.0077(5) 0.1543(2) 0.085(3) Uani 1 1 d .
O41 O 0.3919(4) 0.2177(5) 0.13586(19) 0.082(3) Uani 1 1 d .
P10 P 0.0000 0.0000 0.0000 0.0481(17) Uani 1 6 d S
P20 P 0.6667 0.3333 0.96197(12) 0.0656(14) Uani 1 3 d S
P30 P 0.6667 0.3333 0.17163(13) 0.0826(18) Uani 1 3 d S
S2 S 0.56191(16) 0.09453(18) 0.11360(6) 0.0654(8) Uani 1 1 d .
S1 S 0.44563(16) 0.08762(19) 0.18008(6) 0.0706(9) Uani 1 1 d .
W1 W 0.38848(2) 0.08109(2) 0.106526(9) 0.0482(2) Uani 1 1 d .

loop_
_atom_site_aniso_label
_atom_site_aniso_U_11
_atom_site_aniso_U_22
_atom_site_aniso_U_33
_atom_site_aniso_U_23
_atom_site_aniso_U_13
_atom_site_aniso_U_12
B 0.038(7) 0.059(8) 0.046(7) -0.006(6) -0.008(5) 0.022(6)
C1 0.037(6) 0.062(7) 0.049(7) -0.010(5) 0.004(5) 0.027(5)
C2 0.054(7) 0.067(7) 0.060(7) -0.012(6) -0.009(6) 0.036(6)
C3 0.078(9) 0.136(12) 0.050(7) -0.015(7) -0.001(6) 0.076(9)
C4 0.060(7) 0.070(8) 0.045(6) -0.007(5) -0.005(5) 0.046(7)
C5 0.073(9) 0.045(7) 0.103(10) 0.007(7) 0.012(7) 0.025(6)
C6 0.109(12) 0.068(9) 0.104(11) -0.013(8) -0.025(9) 0.066(9)
C7 0.062(9) 0.096(11) 0.081(10) -0.025(8) -0.001(7) 0.048(9)
C8 0.049(8) 0.093(10) 0.063(8) -0.020(7) 0.011(6) 0.009(7)
C9 0.056(7) 0.045(6) 0.063(8) 0.003(5) 0.008(6) 0.025(6)
C10 0.056(8) 0.126(12) 0.083(9) -0.020(8) -0.019(7) 0.054(8)
C11 0.072 0.182 0.060 -0.011 -0.001 0.095
C12 0.108 0.161 0.081 0.021 0.012 0.107
C13 0.141(18) 0.26(3) 0.099(14) -0.029(16) -0.005(13) 0.15(2)
C14 0.099(15) 0.22(3) 0.14(2) 0.06(2) 0.009(13) 0.114(19)
C15 0.065(11) 0.42(4) 0.064(12) -0.098(18) -0.032(9) 0.14(2)
C16 0.065(9) 0.176(16) 0.097(12) -0.067(11) -0.025(8) 0.071(10)
C20 0.033(6) 0.053(7) 0.071(8) 0.002(6) 0.005(6) 0.017(5)
C21 0.035(6) 0.063(8) 0.088(10) 0.004(7) 0.008(6) 0.020(6)
C22 0.025(5) 0.052(7) 0.070(8) -0.004(6) -0.001(5) 0.018(5)
C23 0.045(6) 0.059(7) 0.083(9) -0.007(6) -0.006(6) 0.024(6)
C24 0.054(7) 0.093(10) 0.065(9) 0.008(7) 0.019(6) 0.027(7)
C25 0.038(6) 0.051(6) 0.055(7) -0.002(5) 0.003(5) 0.016(5)
C26 0.026(5) 0.066(7) 0.084(9) 0.000(6) -0.004(6) 0.021(5)
C27 0.035(6) 0.063(7) 0.063(8) -0.015(6) -0.007(5) 0.023(5)
C28 0.042(6) 0.103(10) 0.076(9) -0.014(7) 0.004(6) 0.037(7)
C29 0.052(7) 0.095(9) 0.055(8) 0.022(7) -0.005(6) 0.026(7)
C30 0.069(8) 0.058(7) 0.061(8) -0.020(6) -0.009(6) 0.030(6)
C31 0.104(10) 0.064(8) 0.080(10) -0.010(7) -0.020(8) 0.054(8)
C32 0.085(9) 0.066(8) 0.056(8) 0.000(6) -0.006(6) 0.041(7)
C33 0.132(13) 0.089(10) 0.068(9) 0.004(7) -0.001(8) 0.067(10)
C34 0.107(10) 0.072(8) 0.073(9) -0.022(7) -0.002(7) 0.059(8)
C40 0.045(7) 0.075(8) 0.065(8) -0.022(7) -0.004(6) 0.026(6)
C41 0.039(6) 0.073(8) 0.084(9) -0.028(7) -0.015(6) 0.027(6)
F10 0.129(8) 0.089(6) 0.147(8) -0.040(6) -0.034(7) 0.001(5)
F20 0.170(10) 0.140(9) 0.166(9) -0.048(7) -0.083(8) 0.050(8)
F21 0.095(6) 0.108(6) 0.170(8) 0.002(6) 0.028(6) 0.063(5)
F30 0.25(2) 0.31(3) 0.208(12) 0.106(17) -0.094(15) 0.032(14)
F31 0.33(2) 0.29(2) 0.314(18) 0.085(17) -0.083(18) 0.230(17)
N1 0.034(5) 0.046(5) 0.066(6) -0.013(4) -0.010(4) 0.023(4)
N2 0.038(5) 0.057(5) 0.056(6) -0.008(5) -0.004(4) 0.026(5)
N3 0.041(5) 0.064(6) 0.052(6) -0.009(4) -0.003(4) 0.029(4)
N4 0.035(5) 0.049(5) 0.052(6) -0.005(4) -0.009(4) 0.019(4)
N5 0.063(6) 0.051(5) 0.054(6) -0.005(4) -0.009(4) 0.032(5)
N6 0.050(5) 0.046(5) 0.051(6) -0.007(4) -0.004(4) 0.025(4)
O40 0.057(5) 0.096(7) 0.073(6) -0.010(5) 0.009(5) 0.017(5)
O41 0.075(6) 0.089(6) 0.093(6) -0.034(5) -0.003(5) 0.050(5)
P10 0.036(2) 0.036(2) 0.072(5) 0.000 0.000 0.0181(11)
P20 0.067(2) 0.067(2) 0.063(4) 0.000 0.000 0.0335(11)
P30 0.095(3) 0.095(3) 0.058(4) 0.000 0.000 0.0475(15)
S2 0.0574(18) 0.102(2) 0.0567(18) -0.0107(16) -0.0040(14) 0.0547(18)
S1 0.0559(18) 0.113(3) 0.0521(19) -0.0175(17) -0.0078(14) 0.0490(19)
W1 0.0363(3) 0.0561(3) 0.0518(3) -0.0123(2) -0.00396(19) 0.0227(2)

loop_
_atom_type_symbol
_atom_type_description
_atom_type_scat_dispersion_real
_atom_type_scat_dispersion_imag
_atom_type_scat_source
C C 0.0033 0.0016 'International Tables Vol C Tables 4.2.6.8 and 6.1.1.4'
H H 0.0000 0.0000 'International Tables Vol C Tables 4.2.6.8 and 6.1.1.4'
B B 0.0013 0.0007 'International Tables Vol C Tables 4.2.6.8 and 6.1.1.4'
N N 0.0061 0.0033 'International Tables Vol C Tables 4.2.6.8 and 6.1.1.4'
O O 0.0106 0.0060 'International Tables Vol C Tables 4.2.6.8 and 6.1.1.4'
F F 0.0171 0.0103 'International Tables Vol C Tables 4.2.6.8 and 6.1.1.4'
P P 0.1023 0.0942 'International Tables Vol C Tables 4.2.6.8 and 6.1.1.4'
S S 0.1246 0.1234 'International Tables Vol C Tables 4.2.6.8 and 6.1.1.4'
W W -0.8490 6.8722 'International Tables Vol C Tables 4.2.6.8 and 6.1.1.4'

loop_
_geom_angle_atom_site_label_1
_geom_angle_atom_site_label_2
_geom_angle_atom_site_label_3
_geom_angle
_geom_angle_site_symmetry_1
_geom_angle_site_symmetry_3
F40 P40 F45 92.5 . .
F40 P40 F44 94.9 . .
F45 P40 F44 171.5 . .
F40 P40 F42 87.3 . .
F45 P40 F42 88.6 . .
F44 P40 F42 87.3 . .
F40 P40 F43 93.3 . .
F45 P40 F43 90.8 . .
F44 P40 F43 93.2 . .
F42 P40 F43 179.1 . .
F40 P40 F41 177.8 . .
F45 P40 F41 86.8 . .
F44 P40 F41 86.0 . .
F42 P40 F41 94.8 . .
F43 P40 F41 84.6 . .
N6 B N2 110.0(8) . .
N6 B N4 109.3(8) . .
N2 B N4 108.0(8) . .
C2 C1 S1 141.7(8) . .
C2 C1 W1 71.3(6) . .
S1 C1 W1 146.9(6) . .
C1 C2 S2 139.1(9) . .
C1 C2 W1 71.6(6) . .
S2 C2 W1 149.1(7) . .
C4 C3 S2 105.6(8) . .
C9 C4 C5 117.0(10) . .
C9 C4 C3 120.9(10) . .
C5 C4 C3 121.8(11) . .
C6 C5 C4 120.6(11) . .
C7 C6 C5 121.0(12) . .
C6 C7 C8 118.4(11) . .
C9 C8 C7 121.2(11) . .
C8 C9 C4 121.8(11) . .
C11 C10 S1 108.4(7) . .
C12 C11 C16 123.4(8) . .
C12 C11 C10 119.2(5) . .
C16 C11 C10 117.4(10) . .
C13 C12 C11 120.7(11) . .
C14 C13 C12 121(3) . .
C13 C14 C15 124(2) . .
C14 C15 C16 118.1(18) . .
C11 C16 C15 111.8(17) . .
N2 C20 C21 106.5(10) . .
N2 C20 C24 123.2(9) . .
C21 C20 C24 130.3(10) . .
C22 C21 C20 108.8(10) . .
C21 C22 N1 108.3(9) . .
C21 C22 C23 127.8(10) . .
N1 C22 C23 123.9(10) . .
N4 C25 C26 106.1(9) . .
N4 C25 C29 125.0(9) . .
C26 C25 C29 128.9(10) . .
C27 C26 C25 107.9(9) . .
N3 C27 C26 108.4(9) . .
N3 C27 C28 125.1(9) . .
C26 C27 C28 126.5(10) . .
N6 C30 C31 107.6(10) . .
N6 C30 C34 122.8(11) . .
C31 C30 C34 129.6(11) . .
C30 C31 C32 107.8(10) . .
N5 C32 C31 108.5(10) . .
N5 C32 C33 122.4(11) . .
C31 C32 C33 129.0(11) . .
O40 C40 W1 176.9(10) . .
O41 C41 W1 173.4(11) . .
N2 N1 C22 106.1(8) . .
N2 N1 W1 121.8(6) . .
C22 N1 W1 132.0(7) . .
C20 N2 N1 110.2(8) . .
C20 N2 B 131.6(9) . .
N1 N2 B 117.9(8) . .
C27 N3 N4 107.8(8) . .
C27 N3 W1 134.3(7) . .
N4 N3 W1 117.8(5) . .
N3 N4 C25 109.8(8) . .
N3 N4 B 122.2(7) . .
C25 N4 B 127.8(9) . .
C32 N5 N6 107.2(8) . .
C32 N5 W1 131.8(7) . .
N6 N5 W1 120.1(6) . .
C30 N6 N5 108.9(8) . .
C30 N6 B 132.2(9) . .
N5 N6 B 118.9(8) . .
F10 P10 F10 91.2(5) 10 12
F10 P10 F10 180.0(12) 10 .
F10 P10 F10 88.8(5) 12 .
F10 P10 F10 91.2(5) 10 11
F10 P10 F10 91.2(5) 12 11
F10 P10 F10 88.8(5) . 11
F10 P10 F10 88.8(5) 10 2
F10 P10 F10 88.8(5) 12 2
F10 P10 F10 91.2(5) . 2
F10 P10 F10 180.0(9) 11 2
F10 P10 F10 88.8(5) 10 3
F10 P10 F10 180.0(8) 12 3
F10 P10 F10 91.2(5) . 3
F10 P10 F10 88.8(5) 11 3
F10 P10 F10 91.2(5) 2 3
F20 P20 F20 96.5(7) 2_655 .
F20 P20 F20 96.5(7) 2_655 3_665
F20 P20 F20 96.5(7) . 3_665
F20 P20 F21 87.6(6) 2_655 2_655
F20 P20 F21 86.6(5) . 2_655
F20 P20 F21 174.5(7) 3_665 2_655
F20 P20 F21 86.6(5) 2_655 3_665
F20 P20 F21 174.5(7) . 3_665
F20 P20 F21 87.6(6) 3_665 3_665
F21 P20 F21 89.0(5) 2_655 3_665
F20 P20 F21 174.5(7) 2_655 .
F20 P20 F21 87.6(6) . .
F20 P20 F21 86.6(5) 3_665 .
F21 P20 F21 89.0(5) 2_655 .
F21 P20 F21 89.0(5) 3_665 .
F31 P30 F31 101.4(10) . 2_655
F31 P30 F31 101.4(10) . 3_665
F31 P30 F31 101.4(10) 2_655 3_665
F31 P30 F30 83.1(11) . 2_655
F31 P30 F30 165.4(12) 2_655 2_655
F31 P30 F30 91.2(11) 3_665 2_655
F31 P30 F30 91.2(11) . 3_665
F31 P30 F30 83.1(11) 2_655 3_665
F31 P30 F30 165.4(12) 3_665 3_665
F30 P30 F30 82.9(12) 2_655 3_665
F31 P30 F30 165.4(12) . .
F31 P30 F30 91.2(11) 2_655 .
F31 P30 F30 83.1(11) 3_665 .
F30 P30 F30 82.9(12) 2_655 .
F30 P30 F30 82.9(12) 3_665 .
C2 S2 C3 105.6(5) . .
C1 S1 C10 101.8(5) . .
C40 W1 C41 87.2(5) . .
C40 W1 C2 107.4(5) . .
C41 W1 C2 101.9(4) . .
C40 W1 C1 75.5(4) . .
C41 W1 C1 81.9(4) . .
C2 W1 C1 37.1(4) . .
C40 W1 N5 92.4(4) . .
C41 W1 N5 171.1(4) . .
C2 W1 N5 86.7(4) . .
C1 W1 N5 106.5(4) . .
C40 W1 N1 166.7(4) . .
C41 W1 N1 92.4(4) . .
C2 W1 N1 85.7(4) . .
C1 W1 N1 117.7(3) . .
N5 W1 N1 86.0(3) . .
C40 W1 N3 85.8(4) . .
C41 W1 N3 88.9(4) . .
C2 W1 N3 163.2(4) . .
C1 W1 N3 159.5(3) . .
N5 W1 N3 82.3(3) . .
N1 W1 N3 80.9(3) . .

loop_
_geom_bond_atom_site_label_1
_geom_bond_atom_site_label_2
_geom_bond_distance
_geom_bond_site_symmetry_2
P40 F40 1.5180 .
P40 F45 1.5303 .
P40 F44 1.5374 .
P40 F42 1.5456 .
P40 F43 1.5615 .
P40 F41 1.5956 .
B N6 1.538(14) .
B N2 1.550(15) .
B N4 1.566(14) .
C1 C2 1.313(14) .
C1 S1 1.701(11) .
C1 W1 2.064(10) .
C2 S2 1.706(11) .
C2 W1 2.060(10) .
C3 C4 1.525(15) .
C3 S2 1.861(11) .
C4 C9 1.381(15) .
C4 C5 1.406(15) .
C5 C6 1.399(18) .
C6 C7 1.333(18) .
C7 C8 1.417(19) .
C8 C9 1.339(16) .
C10 C11 1.501(13) .
C10 S1 1.852(12) .
C11 C12 1.3900 .
C11 C16 1.431(14) .
C12 C13 1.35(2) .
C13 C14 1.26(3) .
C14 C15 1.42(3) .
C15 C16 1.52(3) .
C20 N2 1.349(13) .
C20 C21 1.366(15) .
C20 C24 1.518(16) .
C21 C22 1.356(14) .
C22 N1 1.371(12) .
C22 C23 1.493(14) .
C25 N4 1.368(12) .
C25 C26 1.393(14) .
C25 C29 1.496(15) .
C26 C27 1.380(14) .
C27 N3 1.354(12) .
C27 C28 1.516(15) .
C30 N6 1.368(14) .
C30 C31 1.398(16) .
C30 C34 1.486(16) .
C31 C32 1.387(16) .
C32 N5 1.379(14) .
C32 C33 1.493(17) .
C40 O40 1.144(13) .
C40 W1 2.042(14) .
C41 O41 1.167(13) .
C41 W1 2.058(13) .
F10 P10 1.553(8) .
F20 P20 1.578(10) .
F21 P20 1.628(9) .
F30 P30 1.541(14) .
F31 P30 1.418(11) .
N1 N2 1.365(11) .
N1 W1 2.211(9) .
N3 N4 1.364(11) .
N3 W1 2.231(8) .
N5 N6 1.400(11) .
N5 W1 2.203(9) .
P10 F10 1.553(8) 10
P10 F10 1.553(8) 12
P10 F10 1.553(8) 11
P10 F10 1.553(8) 2
P10 F10 1.553(8) 3
P20 F20 1.578(10) 2_655
P20 F20 1.578(10) 3_665
P20 F21 1.628(9) 2_655
P20 F21 1.628(9) 3_665
P30 F31 1.418(11) 2_655
P30 F31 1.418(11) 3_665
P30 F30 1.541(14) 2_655
P30 F30 1.541(14) 3_665
